data_7241995
loop_
_publ_author_name
'Yang, Pengpeng'
'Jin, Junyang'
'Wen, Qingshi'
'Lin, Chenguang'
'Fu, JinQiu'
'Zhuang, Wei'
'Wu, Jinglan'
'Liu, Dong'
'Zhu, Chenjie'
'Ying, Hanjie'

_publ_section_title
;
 Hydrates of adenosine 3&#x2032;,5&#x2032;-cyclic monophosphate sodium and
 their transformation
;
_journal_issue 1
_journal_name_full CrystEngComm
_journal_page_first 174
_journal_page_last 184
_journal_paper_doi 10.1039/D0CE01180K
_journal_volume 23
_journal_year 2021
_chemical_absolute_configuration ad
_chemical_formula_moiety C10H11N5NaO6P`4(H2O)
_chemical_formula_sum 'C20 H38 N10 Na2 O20 P2'
_chemical_formula_weight 846.52
_chemical_name_common 'ADENOSINE-3',5'-CYCLIC PHOSPHATE SODIUM;CYCLIC AMP SODIUM SALT; 3',5'-CYCLIC AMP NA'
_chemical_name_systematic 'Adenosine 3',5'-Cyclic Monophosphate Sodium Salt Hydrate'
_chemical_properties_physical 'Moisture-sensitive, Heat-sensitive'
_space_group_IT_number 4
_space_group_name_Hall 'P 2yb'
_space_group_name_H-M_alt 'P 1 21 1'
_symmetry_cell_setting monoclinic
_symmetry_space_group_name_H-M 'P 1 21 1'
_atom_sites_solution_hydrogens geom
_atom_sites_solution_primary direct
_atom_sites_solution_secondary difmap
_audit_block_doi 10.5517/ccdc.csd.cc13kxzk
_audit_creation_method SHELXL-97
_audit_update_record
;
2014-10-20 deposited with the CCDC.	2020-10-06 downloaded from the CCDC.
;
_cell_angle_alpha 90.00
_cell_angle_beta 95.506(3)
_cell_angle_gamma 90.00
_cell_formula_units_Z 2
_cell_length_a 5.8453(12)
_cell_length_b 21.435(5)
_cell_length_c 13.955(3)
_cell_measurement_reflns_used 7231
_cell_measurement_temperature 296(2)
_cell_measurement_theta_max 27.65
_cell_measurement_theta_min 2.40
_cell_volume 1740.4(7)
_computing_cell_refinement 'Bruker SAINT'
_computing_data_collection 'Bruker APEX2'
_computing_data_reduction 'Bruker SAINT'
_computing_molecular_graphics 'Bruker SHELXTL'
_computing_publication_material 'Bruker SHELXTL'
_computing_structure_refinement 'SHELXL-97 (Sheldrick, 2008)'
_computing_structure_solution 'SHELXS-97 (Sheldrick, 2008)'
_diffrn_ambient_temperature 296(2)
_diffrn_measured_fraction_theta_full 1.000
_diffrn_measured_fraction_theta_max 1.000
_diffrn_measurement_device_type 'Bruker APEX-II CCD'
_diffrn_measurement_method '\f and \w scans'
_diffrn_radiation_monochromator graphite
_diffrn_radiation_source 'fine-focus sealed tube'
_diffrn_radiation_type MoK\a
_diffrn_radiation_wavelength 0.71073
_diffrn_reflns_av_R_equivalents 0.0177
_diffrn_reflns_av_sigmaI/netI 0.0265
_diffrn_reflns_limit_h_max 6
_diffrn_reflns_limit_h_min -5
_diffrn_reflns_limit_k_max 25
_diffrn_reflns_limit_k_min -20
_diffrn_reflns_limit_l_max 16
_diffrn_reflns_limit_l_min -16
_diffrn_reflns_number 9699
_diffrn_reflns_theta_full 25.01
_diffrn_reflns_theta_max 25.01
_diffrn_reflns_theta_min 1.47
_exptl_absorpt_coefficient_mu 0.247
_exptl_absorpt_correction_T_max 0.9499
_exptl_absorpt_correction_T_min 0.9385
_exptl_absorpt_correction_type multi-scan
_exptl_absorpt_process_details sadabs
_exptl_crystal_colour colorless
_exptl_crystal_density_diffrn 1.615
_exptl_crystal_density_method 'not measured'
_exptl_crystal_description block
_exptl_crystal_F_000 880
_exptl_crystal_recrystallization_method 'Re-crystallisation from solvent: acetone aqueous solution'
_exptl_crystal_size_max 0.26
_exptl_crystal_size_mid 0.24
_exptl_crystal_size_min 0.21
_refine_diff_density_max 0.192
_refine_diff_density_min -0.262
_refine_diff_density_rms 0.048
_refine_ls_abs_structure_details 'Flack H D (1983), Acta Cryst. A39, 876-881'
_refine_ls_abs_structure_Flack 0.03(6)
_refine_ls_extinction_method none
_refine_ls_goodness_of_fit_ref 1.070
_refine_ls_hydrogen_treatment mixed
_refine_ls_matrix_type full
_refine_ls_number_parameters 497
_refine_ls_number_reflns 5586
_refine_ls_number_restraints 1
_refine_ls_restrained_S_all 1.070
_refine_ls_R_factor_all 0.0268
_refine_ls_R_factor_gt 0.0260
_refine_ls_shift/su_max 0.004
_refine_ls_shift/su_mean 0.000
_refine_ls_structure_factor_coef Fsqd
_refine_ls_weighting_details 'calc w=1/[\s^2^(Fo^2^)+(0.0395P)^2^+0.2345P] where P=(Fo^2^+2Fc^2^)/3'
_refine_ls_weighting_scheme calc
_refine_ls_wR_factor_gt 0.0657
_refine_ls_wR_factor_ref 0.0665
_reflns_number_gt 5446
_reflns_number_total 5586
_reflns_threshold_expression >2sigma(I)
_cod_data_source_file d0ce01180k2.cif
_cod_data_source_block 20140925campnaacetoal_0m
_cod_depositor_comments
;
The following automatic conversions were performed:

data item '_symmetry_cell_setting' value 'Monoclinic' was changed to
'monoclinic' in accordance with the
/home/data/users/saulius/crontab/automatic-downloads/rss-feeds/RSC/lib/dictionaries/cif_core.dic
dictionary named 'cif_core.dic' version 2.4.2 last updated on
2011-04-26.

Automatic conversion script
Id: cif_fix_values 7556 2019-12-06 15:28:31Z antanas 

 Adding full bibliography for 7241995--7241996.cif.
;
_cod_original_cell_volume 1740.4(6)
_cod_original_sg_symbol_H-M 'P2(1)   '
_cod_database_code 7241995

loop_
_symmetry_equiv_pos_as_xyz
'x, y, z'
'-x, y+1/2, -z'

loop_
_atom_site_label
_atom_site_type_symbol
_atom_site_fract_x
_atom_site_fract_y
_atom_site_fract_z
_atom_site_U_iso_or_equiv
_atom_site_adp_type
_atom_site_occupancy
_atom_site_symmetry_multiplicity
_atom_site_calc_flag
_atom_site_refinement_flags
_atom_site_disorder_assembly
_atom_site_disorder_group
C1 C -0.0140(3) 0.55360(10) 0.63654(13) 0.0292(4) Uani 1 1 d . . .
C2 C -0.0565(4) 0.61232(11) 0.49673(15) 0.0361(5) Uani 1 1 d . . .
H2A H -0.1431 0.6191 0.4382 0.043 Uiso 1 1 calc R . .
C3 C 0.2459(3) 0.63344(10) 0.59867(13) 0.0270(4) Uani 1 1 d . . .
C4 C 0.1909(3) 0.58756(10) 0.66163(14) 0.0286(4) Uani 1 1 d . . .
C5 C 0.5002(3) 0.63035(11) 0.72494(14) 0.0344(5) Uani 1 1 d . . .
H5 H 0.6286 0.6398 0.7670 0.041 Uiso 1 1 calc R . .
C6 C 0.5584(3) 0.71546(10) 0.60166(14) 0.0292(4) Uani 1 1 d . . .
H6 H 0.5882 0.7076 0.5348 0.035 Uiso 1 1 calc R . .
C7 C 0.4115(3) 0.77540(10) 0.60770(13) 0.0291(4) Uani 1 1 d . . .
H7 H 0.2463 0.7665 0.6027 0.035 Uiso 1 1 calc R . .
C8 C 0.5037(3) 0.79589(9) 0.70810(14) 0.0269(4) Uani 1 1 d . . .
H8 H 0.4460 0.7679 0.7558 0.032 Uiso 1 1 calc R . .
C9 C 0.7599(3) 0.78549(10) 0.70493(15) 0.0297(4) Uani 1 1 d . . .
H9 H 0.8207 0.8171 0.6635 0.036 Uiso 1 1 calc R . .
C10 C 0.8826(4) 0.79048(11) 0.80534(17) 0.0391(5) Uani 1 1 d . . .
H10A H 0.8223 0.7603 0.8482 0.047 Uiso 1 1 calc R . .
H10B H 1.0463 0.7835 0.8043 0.047 Uiso 1 1 calc R . .
C11 C 0.7099(3) 0.98194(10) 0.55193(13) 0.0280(4) Uani 1 1 d . . .
C12 C 1.0596(3) 0.93694(11) 0.60464(14) 0.0330(4) Uani 1 1 d . . .
H12 H 1.1803 0.9352 0.6531 0.040 Uiso 1 1 calc R . .
C13 C 0.8985(3) 0.90644(10) 0.46274(13) 0.0266(4) Uani 1 1 d . . .
C14 C 0.7106(3) 0.94448(10) 0.46861(13) 0.0272(4) Uani 1 1 d . . .
C15 C 0.6538(4) 0.89883(10) 0.33300(13) 0.0327(4) Uani 1 1 d . . .
H15 H 0.5884 0.8859 0.2729 0.039 Uiso 1 1 calc R . .
C16 C 1.0223(3) 0.83353(10) 0.33616(13) 0.0293(4) Uani 1 1 d . . .
H16 H 1.1794 0.8446 0.3611 0.035 Uiso 1 1 calc R . .
C17 C 0.9790(4) 0.76410(10) 0.35858(13) 0.0316(4) Uani 1 1 d . . .
H17 H 0.8831 0.7589 0.4119 0.038 Uiso 1 1 calc R . .
C18 C 0.8572(3) 0.74347(9) 0.26296(13) 0.0274(4) Uani 1 1 d . . .
H18 H 0.6979 0.7583 0.2569 0.033 Uiso 1 1 calc R . .
C19 C 0.9951(3) 0.77863(9) 0.19376(13) 0.0288(4) Uani 1 1 d . . .
H19 H 1.1519 0.7620 0.1976 0.035 Uiso 1 1 calc R . .
C20 C 0.8850(4) 0.77325(11) 0.09192(14) 0.0358(5) Uani 1 1 d . . .
H20A H 0.7289 0.7891 0.0868 0.043 Uiso 1 1 calc R . .
H20B H 0.9722 0.7963 0.0479 0.043 Uiso 1 1 calc R . .
N1 N -0.0971(3) 0.50980(9) 0.69066(13) 0.0377(4) Uani 1 1 d . . .
H1A H -0.2240 0.4914 0.6714 0.045 Uiso 1 1 calc R . .
H1B H -0.0242 0.4998 0.7450 0.045 Uiso 1 1 calc R . .
N2 N -0.1338(3) 0.56795(9) 0.55158(12) 0.0334(4) Uani 1 1 d . . .
N3 N 0.1287(3) 0.64860(9) 0.51417(12) 0.0340(4) Uani 1 1 d . . .
N4 N 0.4441(3) 0.66150(8) 0.64020(11) 0.0291(3) Uani 1 1 d . . .
N5 N 0.3541(3) 0.58570(9) 0.74078(12) 0.0348(4) Uani 1 1 d . . .
N6 N 0.5434(3) 1.02235(9) 0.56598(12) 0.0373(4) Uani 1 1 d . . .
H6A H 0.5511 1.0443 0.6178 0.045 Uiso 1 1 calc R . .
H6B H 0.4282 1.0265 0.5233 0.045 Uiso 1 1 calc R . .
N7 N 0.8901(3) 0.97621(8) 0.62046(11) 0.0305(4) Uani 1 1 d . . .
N8 N 1.0806(3) 0.89972(9) 0.52896(12) 0.0318(4) Uani 1 1 d . . .
N9 N 0.8620(3) 0.87684(8) 0.37460(11) 0.0291(3) Uani 1 1 d . . .
N10 N 0.5571(3) 0.93956(8) 0.38616(11) 0.0318(4) Uani 1 1 d . . .
Na1 Na 1.05775(13) 1.03934(4) 1.01890(6) 0.03709(19) Uani 1 1 d . . .
Na2 Na 0.89512(16) 1.02565(5) 0.78564(6) 0.0472(2) Uani 1 1 d . . .
O1 O 0.7704(2) 0.72521(7) 0.66005(11) 0.0345(3) Uani 1 1 d . . .
O2 O 0.4704(3) 0.81739(7) 0.53712(10) 0.0380(3) Uani 1 1 d . . .
H2 H 0.3708 0.8443 0.5288 0.057 Uiso 1 1 calc R . .
O3 O 0.8375(2) 0.85357(8) 0.83550(11) 0.0406(4) Uani 1 1 d . . .
O4 O 0.4584(2) 0.85867(7) 0.73245(10) 0.0334(3) Uani 1 1 d . . .
O5 O 0.4627(3) 0.84269(9) 0.91159(11) 0.0506(4) Uani 1 1 d . . .
O6 O 0.5817(3) 0.94674(8) 0.84121(12) 0.0461(4) Uani 1 1 d . . .
O7 O 1.1921(3) 0.73352(8) 0.37564(10) 0.0385(3) Uani 1 1 d . . .
H7A H 1.1846 0.7073 0.4181 0.058 Uiso 1 1 calc R . .
O8 O 0.9984(3) 0.84048(7) 0.23305(9) 0.0368(3) Uani 1 1 d . . .
O9 O 0.8628(2) 0.67765(7) 0.24620(9) 0.0308(3) Uani 1 1 d . . .
O10 O 0.8876(3) 0.70654(7) 0.07109(9) 0.0347(3) Uani 1 1 d . . .
O11 O 0.5122(2) 0.66843(8) 0.12564(11) 0.0429(4) Uani 1 1 d . . .
O12 O 0.8533(3) 0.59514(7) 0.12001(11) 0.0434(4) Uani 1 1 d . . .
O13 O 1.0135(4) 1.13146(10) 1.11204(13) 0.0611(5) Uani 1 1 d . . .
H13A H 0.9535 1.1590 1.0774 0.092 Uiso 1 1 d R . .
H13B H 0.8779 1.1265 1.1556 0.092 Uiso 1 1 d R . .
O14 O 0.6740(3) 1.11224(8) 0.71985(10) 0.0407(4) Uani 1 1 d . . .
H14A H 0.7531 1.1456 0.7051 0.049 Uiso 1 1 d R . .
H14B H 0.6407 1.1350 0.7636 0.061 Uiso 1 1 d R . .
O15 O 1.1185(3) 0.96168(8) 0.89406(12) 0.0437(4) Uani 1 1 d . . .
H15A H 1.0716 0.9258 0.9042 0.052 Uiso 1 1 d R . .
H15B H 1.2668 0.9606 0.8827 0.052 Uiso 1 1 d R . .
O16 O 1.4304(3) 1.01988(9) 1.09864(12) 0.0494(4) Uani 1 1 d . . .
H16B H 1.5285 1.0355 1.0568 0.059 Uiso 1 1 d R . .
H16A H 1.4890 1.0348 1.1529 0.059 Uiso 1 1 d R . .
O17 O 0.9332(3) 0.95416(9) 1.11546(12) 0.0520(4) Uani 1 1 d . . .
H17A H 0.8010 0.9445 1.0963 0.078 Uiso 1 1 d R . .
H17B H 1.0085 0.9169 1.1281 0.062 Uiso 1 1 d R . .
O18 O 0.6765(3) 1.05107(9) 0.94584(12) 0.0484(4) Uani 1 1 d . . .
H18A H 0.6001 1.0848 0.9251 0.058 Uiso 1 1 d R . .
H18B H 0.6186 1.0182 0.9167 0.058 Uiso 1 1 d R . .
O19 O 0.3518(5) 0.71721(13) 0.93729(19) 0.0889(9) Uani 1 1 d . . .
O20 O 0.4454(5) 0.88999(12) 0.09923(13) 0.0863(8) Uani 1 1 d . . .
H20C H 0.4346 0.8751 0.0384 0.104 Uiso 1 1 d R . .
H20D H 0.4310 0.9335 0.0830 0.104 Uiso 1 1 d R . .
P1 P 0.57668(9) 0.87759(3) 0.83762(4) 0.03374(12) Uani 1 1 d . . .
P2 P 0.76602(9) 0.65829(3) 0.13781(3) 0.03030(12) Uani 1 1 d . . .
H19A H 0.401(7) 0.710(2) 0.991(3) 0.097(14) Uiso 1 1 d . . .
H19B H 0.415(11) 0.754(3) 0.934(5) 0.18(3) Uiso 1 1 d . . .

loop_
_atom_site_aniso_label
_atom_site_aniso_U_11
_atom_site_aniso_U_22
_atom_site_aniso_U_33
_atom_site_aniso_U_23
_atom_site_aniso_U_13
_atom_site_aniso_U_12
C1 0.0312(10) 0.0267(11) 0.0295(9) 0.0003(8) 0.0028(8) 0.0001(8)
C2 0.0394(11) 0.0356(13) 0.0312(10) 0.0025(9) -0.0074(8) -0.0017(9)
C3 0.0296(10) 0.0237(10) 0.0273(9) -0.0016(8) 0.0002(7) -0.0005(8)
C4 0.0319(10) 0.0261(11) 0.0267(9) -0.0008(8) -0.0028(7) 0.0009(8)
C5 0.0354(11) 0.0319(12) 0.0338(10) 0.0024(9) -0.0075(8) -0.0020(9)
C6 0.0318(10) 0.0247(11) 0.0313(9) -0.0024(8) 0.0036(7) -0.0017(8)
C7 0.0275(9) 0.0274(11) 0.0321(10) -0.0025(8) 0.0013(7) 0.0006(8)
C8 0.0247(9) 0.0236(11) 0.0318(9) -0.0018(8) 0.0006(7) 0.0040(7)
C9 0.0235(9) 0.0247(11) 0.0409(11) -0.0046(8) 0.0038(8) -0.0007(7)
C10 0.0280(10) 0.0351(13) 0.0517(13) -0.0086(10) -0.0090(9) 0.0062(8)
C11 0.0311(10) 0.0277(11) 0.0251(9) -0.0006(8) 0.0017(7) -0.0007(8)
C12 0.0332(10) 0.0360(12) 0.0285(9) -0.0017(8) -0.0049(8) 0.0039(8)
C13 0.0325(9) 0.0228(10) 0.0244(9) -0.0010(8) 0.0014(7) -0.0019(7)
C14 0.0307(9) 0.0254(11) 0.0252(9) 0.0001(8) 0.0003(7) -0.0022(8)
C15 0.0376(10) 0.0340(13) 0.0253(9) -0.0039(8) -0.0033(8) -0.0006(8)
C16 0.0366(10) 0.0269(11) 0.0251(9) -0.0038(8) 0.0059(7) 0.0001(8)
C17 0.0434(11) 0.0277(12) 0.0241(9) -0.0004(8) 0.0052(8) 0.0015(8)
C18 0.0339(9) 0.0229(11) 0.0255(9) -0.0001(8) 0.0030(7) 0.0020(7)
C19 0.0400(11) 0.0220(11) 0.0247(9) -0.0016(8) 0.0047(8) 0.0000(8)
C20 0.0528(13) 0.0281(12) 0.0266(10) 0.0033(8) 0.0052(9) 0.0002(9)
N1 0.0374(9) 0.0388(11) 0.0359(9) 0.0052(8) -0.0018(7) -0.0069(8)
N2 0.0332(9) 0.0325(11) 0.0330(9) 0.0004(7) -0.0045(7) -0.0030(7)
N3 0.0389(9) 0.0310(11) 0.0308(8) 0.0037(7) -0.0024(7) -0.0010(7)
N4 0.0290(8) 0.0265(10) 0.0309(8) -0.0014(7) -0.0017(6) -0.0026(7)
N5 0.0381(9) 0.0334(11) 0.0311(9) 0.0046(7) -0.0055(7) -0.0035(8)
N6 0.0354(9) 0.0442(12) 0.0303(8) -0.0120(8) -0.0073(7) 0.0124(8)
N7 0.0332(8) 0.0324(10) 0.0250(8) -0.0004(7) -0.0022(6) 0.0038(7)
N8 0.0339(8) 0.0306(10) 0.0304(8) -0.0021(7) 0.0001(7) 0.0062(7)
N9 0.0368(9) 0.0258(9) 0.0243(7) -0.0044(7) 0.0005(6) 0.0016(7)
N10 0.0338(9) 0.0338(10) 0.0266(8) -0.0027(7) -0.0031(6) 0.0003(7)
Na1 0.0354(4) 0.0405(5) 0.0342(4) 0.0020(4) -0.0025(3) 0.0016(4)
Na2 0.0523(5) 0.0546(6) 0.0324(4) -0.0077(4) -0.0078(4) 0.0133(4)
O1 0.0257(7) 0.0288(8) 0.0488(8) -0.0094(6) 0.0027(6) 0.0018(6)
O2 0.0474(9) 0.0307(9) 0.0355(7) 0.0065(6) 0.0020(6) 0.0017(7)
O3 0.0307(7) 0.0344(9) 0.0537(9) -0.0145(7) -0.0121(6) 0.0043(6)
O4 0.0328(7) 0.0289(8) 0.0365(7) -0.0077(6) -0.0062(6) 0.0095(6)
O5 0.0581(10) 0.0530(12) 0.0406(9) -0.0055(8) 0.0039(7) -0.0014(8)
O6 0.0469(9) 0.0325(10) 0.0571(10) -0.0149(7) -0.0035(7) 0.0067(7)
O7 0.0461(8) 0.0368(10) 0.0307(7) 0.0039(6) -0.0055(6) 0.0059(7)
O8 0.0623(10) 0.0240(8) 0.0253(7) -0.0012(6) 0.0111(6) -0.0054(7)
O9 0.0426(8) 0.0221(7) 0.0270(7) 0.0007(5) -0.0001(6) -0.0007(6)
O10 0.0457(8) 0.0326(9) 0.0262(7) -0.0048(6) 0.0044(6) -0.0044(6)
O11 0.0373(8) 0.0494(11) 0.0408(8) 0.0029(7) -0.0018(6) -0.0045(7)
O12 0.0612(10) 0.0270(9) 0.0406(8) -0.0069(7) -0.0026(7) 0.0013(7)
O13 0.0740(13) 0.0571(13) 0.0501(10) -0.0054(9) -0.0058(9) 0.0169(10)
O14 0.0461(9) 0.0392(10) 0.0371(8) -0.0076(7) 0.0051(6) -0.0037(7)
O15 0.0370(8) 0.0289(9) 0.0649(10) -0.0039(7) 0.0035(7) 0.0001(6)
O16 0.0446(8) 0.0592(12) 0.0426(8) -0.0170(8) -0.0057(7) -0.0033(8)
O17 0.0526(10) 0.0448(11) 0.0573(10) 0.0163(8) -0.0018(8) -0.0007(8)
O18 0.0397(8) 0.0422(10) 0.0605(10) -0.0082(8) -0.0104(7) 0.0044(7)
O19 0.111(2) 0.0774(19) 0.0683(14) 0.0248(13) -0.0417(14) -0.0423(16)
O20 0.148(2) 0.0708(17) 0.0380(10) -0.0030(10) -0.0011(12) 0.0303(15)
P1 0.0323(3) 0.0319(3) 0.0357(3) -0.0093(2) -0.0036(2) 0.0047(2)
P2 0.0361(3) 0.0263(3) 0.0276(2) -0.0023(2) -0.00125(19) -0.0023(2)

loop_
_atom_type_symbol
_atom_type_description
_atom_type_scat_dispersion_real
_atom_type_scat_dispersion_imag
_atom_type_scat_source
C C 0.0033 0.0016 'International Tables Vol C Tables 4.2.6.8 and 6.1.1.4'
H H 0.0000 0.0000 'International Tables Vol C Tables 4.2.6.8 and 6.1.1.4'
N N 0.0061 0.0033 'International Tables Vol C Tables 4.2.6.8 and 6.1.1.4'
O O 0.0106 0.0060 'International Tables Vol C Tables 4.2.6.8 and 6.1.1.4'
Na Na 0.0362 0.0249 'International Tables Vol C Tables 4.2.6.8 and 6.1.1.4'
P P 0.1023 0.0942 'International Tables Vol C Tables 4.2.6.8 and 6.1.1.4'

loop_
_geom_angle_atom_site_label_1
_geom_angle_atom_site_label_2
_geom_angle_atom_site_label_3
_geom_angle
_geom_angle_site_symmetry_1
_geom_angle_site_symmetry_3
_geom_angle_publ_flag
N1 C1 N2 118.20(18) . . ?
N1 C1 C4 124.79(18) . . ?
N2 C1 C4 117.00(18) . . ?
N2 C2 N3 128.81(18) . . ?
N2 C2 H2A 115.6 . . ?
N3 C2 H2A 115.6 . . ?
N3 C3 C4 126.93(18) . . ?
N3 C3 N4 126.74(18) . . ?
C4 C3 N4 106.32(16) . . ?
C3 C4 N5 110.06(17) . . ?
C3 C4 C1 116.94(17) . . ?
N5 C4 C1 132.98(18) . . ?
N5 C5 N4 113.22(17) . . ?
N5 C5 H5 123.4 . . ?
N4 C5 H5 123.4 . . ?
O1 C6 N4 107.86(15) . . ?
O1 C6 C7 107.53(15) . . ?
N4 C6 C7 111.11(15) . . ?
O1 C6 H6 110.1 . . ?
N4 C6 H6 110.1 . . ?
C7 C6 H6 110.1 . . ?
O2 C7 C8 111.95(17) . . ?
O2 C7 C6 108.62(15) . . ?
C8 C7 C6 98.08(15) . . ?
O2 C7 H7 112.4 . . ?
C8 C7 H7 112.4 . . ?
C6 C7 H7 112.4 . . ?
O4 C8 C7 115.97(16) . . ?
O4 C8 C9 110.69(15) . . ?
C7 C8 C9 101.21(15) . . ?
O4 C8 H8 109.5 . . ?
C7 C8 H8 109.5 . . ?
C9 C8 H8 109.5 . . ?
O1 C9 C10 115.43(17) . . ?
O1 C9 C8 103.17(15) . . ?
C10 C9 C8 110.09(16) . . ?
O1 C9 H9 109.3 . . ?
C10 C9 H9 109.3 . . ?
C8 C9 H9 109.3 . . ?
O3 C10 C9 104.56(17) . . ?
O3 C10 H10A 110.8 . . ?
C9 C10 H10A 110.8 . . ?
O3 C10 H10B 110.8 . . ?
C9 C10 H10B 110.8 . . ?
H10A C10 H10B 108.9 . . ?
N6 C11 N7 118.92(17) . . ?
N6 C11 C14 123.41(17) . . ?
N7 C11 C14 117.68(17) . . ?
N7 C12 N8 129.21(18) . . ?
N7 C12 H12 115.4 . . ?
N8 C12 H12 115.4 . . ?
N8 C13 C14 127.17(17) . . ?
N8 C13 N9 127.24(18) . . ?
C14 C13 N9 105.59(16) . . ?
C13 C14 N10 111.11(17) . . ?
C13 C14 C11 116.78(17) . . ?
N10 C14 C11 132.06(18) . . ?
N10 C15 N9 113.63(16) . . ?
N10 C15 H15 123.2 . . ?
N9 C15 H15 123.2 . . ?
O8 C16 N9 107.32(16) . . ?
O8 C16 C17 107.43(15) . . ?
N9 C16 C17 114.53(16) . . ?
O8 C16 H16 109.1 . . ?
N9 C16 H16 109.1 . . ?
C17 C16 H16 109.1 . . ?
O7 C17 C18 110.26(16) . . ?
O7 C17 C16 108.86(17) . . ?
C18 C17 C16 100.06(15) . . ?
O7 C17 H17 112.3 . . ?
C18 C17 H17 112.3 . . ?
C16 C17 H17 112.3 . . ?
O9 C18 C19 111.34(15) . . ?
O9 C18 C17 114.51(16) . . ?
C19 C18 C17 100.49(16) . . ?
O9 C18 H18 110.0 . . ?
C19 C18 H18 110.0 . . ?
C17 C18 H18 110.0 . . ?
O8 C19 C20 114.84(17) . . ?
O8 C19 C18 101.79(14) . . ?
C20 C19 C18 110.95(17) . . ?
O8 C19 H19 109.7 . . ?
C20 C19 H19 109.7 . . ?
C18 C19 H19 109.7 . . ?
O10 C20 C19 104.55(16) . . ?
O10 C20 H20A 110.8 . . ?
C19 C20 H20A 110.8 . . ?
O10 C20 H20B 110.8 . . ?
C19 C20 H20B 110.8 . . ?
H20A C20 H20B 108.9 . . ?
C1 N1 H1A 120.0 . . ?
C1 N1 H1B 120.0 . . ?
H1A N1 H1B 120.0 . . ?
C2 N2 C1 119.48(18) . . ?
C2 N3 C3 110.77(18) . . ?
C5 N4 C3 105.74(17) . . ?
C5 N4 C6 128.50(16) . . ?
C3 N4 C6 125.68(16) . . ?
C5 N5 C4 104.65(17) . . ?
C11 N6 H6A 120.0 . . ?
C11 N6 H6B 120.0 . . ?
H6A N6 H6B 120.0 . . ?
C12 N7 C11 118.58(17) . . ?
C12 N7 Na2 118.05(12) . . ?
C11 N7 Na2 122.87(13) . . ?
C12 N8 C13 110.54(17) . . ?
C15 N9 C13 105.80(16) . . ?
C15 N9 C16 129.41(16) . . ?
C13 N9 C16 124.75(16) . . ?
C15 N10 C14 103.87(16) . . ?
O18 Na1 O12 82.32(7) . 2_756 ?
O18 Na1 O16 175.21(8) . . ?
O12 Na1 O16 101.94(7) 2_756 . ?
O18 Na1 O13 90.00(7) . . ?
O12 Na1 O13 94.09(7) 2_756 . ?
O16 Na1 O13 91.86(7) . . ?
O18 Na1 O17 89.94(7) . . ?
O12 Na1 O17 159.02(7) 2_756 . ?
O16 Na1 O17 85.31(7) . . ?
O13 Na1 O17 105.43(8) . . ?
O18 Na1 O15 87.76(6) . . ?
O12 Na1 O15 72.85(6) 2_756 . ?
O16 Na1 O15 91.40(6) . . ?
O13 Na1 O15 166.93(8) . . ?
O17 Na1 O15 87.44(7) . . ?
O18 Na1 Na2 54.45(5) . . ?
O12 Na1 Na2 46.25(5) 2_756 . ?
O16 Na1 Na2 127.26(5) . . ?
O13 Na1 Na2 124.82(6) . . ?
O17 Na1 Na2 113.97(6) . . ?
O15 Na1 Na2 44.93(4) . . ?
O15 Na2 O14 161.42(7) . . ?
O15 Na2 O12 74.60(6) . 2_756 ?
O14 Na2 O12 90.52(7) . 2_756 ?
O15 Na2 N7 107.42(7) . . ?
O14 Na2 N7 90.96(6) . . ?
O12 Na2 N7 135.43(7) 2_756 . ?
O15 Na2 O6 78.27(6) . . ?
O14 Na2 O6 104.06(6) . . ?
O12 Na2 O6 129.63(6) 2_756 . ?
N7 Na2 O6 92.93(6) . . ?
O15 Na2 O18 82.18(6) . . ?
O14 Na2 O18 83.21(6) . . ?
O12 Na2 O18 74.77(6) 2_756 . ?
N7 Na2 O18 149.48(7) . . ?
O6 Na2 O18 59.99(6) . . ?
O15 Na2 Na1 47.83(5) . . ?
O14 Na2 Na1 113.66(5) . . ?
O12 Na2 Na1 45.78(4) 2_756 . ?
N7 Na2 Na1 155.11(5) . . ?
O6 Na2 Na1 84.88(5) . . ?
O18 Na2 Na1 44.93(4) . . ?
O15 Na2 H18B 81.6 . . ?
O14 Na2 H18B 88.2 . . ?
O12 Na2 H18B 92.5 2_756 . ?
N7 Na2 H18B 132.1 . . ?
O6 Na2 H18B 41.6 . . ?
O18 Na2 H18B 18.5 . . ?
Na1 Na2 H18B 56.3 . . ?
C6 O1 C9 107.93(14) . . ?
C7 O2 H2 109.5 . . ?
C10 O3 P1 120.16(13) . . ?
C8 O4 P1 112.51(12) . . ?
P1 O6 Na2 129.56(10) . . ?
C17 O7 H7A 109.5 . . ?
C19 O8 C16 106.43(14) . . ?
C18 O9 P2 113.22(11) . . ?
C20 O10 P2 120.19(12) . . ?
P2 O12 Na1 134.81(10) . 2_746 ?
P2 O12 Na2 132.95(9) . 2_746 ?
Na1 O12 Na2 87.97(6) 2_746 2_746 ?
Na1 O13 H13A 109.6 . . ?
Na1 O13 H13B 111.0 . . ?
H13A O13 H13B 96.3 . . ?
Na2 O14 H14A 116.1 . . ?
Na2 O14 H14B 109.5 . . ?
H14A O14 H14B 81.8 . . ?
Na2 O15 Na1 87.24(6) . . ?
Na2 O15 H15A 118.5 . . ?
Na1 O15 H15A 115.6 . . ?
Na2 O15 H15B 112.9 . . ?
Na1 O15 H15B 110.5 . . ?
H15A O15 H15B 110.2 . . ?
Na1 O16 H16B 103.7 . . ?
Na1 O16 H16A 127.8 . . ?
H16B O16 H16A 101.7 . . ?
Na1 O17 H17A 109.5 . . ?
Na1 O17 H17B 126.7 . . ?
H17A O17 H17B 105.1 . . ?
Na1 O18 Na2 80.62(6) . . ?
Na1 O18 H18A 130.7 . . ?
Na2 O18 H18A 99.0 . . ?
Na1 O18 H18B 115.1 . . ?
Na2 O18 H18B 69.3 . . ?
H18A O18 H18B 110.4 . . ?
H19A O19 H19B 97(5) . . ?
H20C O20 H20D 97.2 . . ?
O6 P1 O5 119.28(11) . . ?
O6 P1 O3 107.70(9) . . ?
O5 P1 O3 109.91(10) . . ?
O6 P1 O4 106.70(9) . . ?
O5 P1 O4 108.93(9) . . ?
O3 P1 O4 103.09(8) . . ?
O12 P2 O11 118.03(10) . . ?
O12 P2 O10 108.33(9) . . ?
O11 P2 O10 109.34(9) . . ?
O12 P2 O9 107.29(8) . . ?
O11 P2 O9 108.89(8) . . ?
O10 P2 O9 104.06(8) . . ?

loop_
_geom_bond_atom_site_label_1
_geom_bond_atom_site_label_2
_geom_bond_distance
_geom_bond_site_symmetry_2
_geom_bond_publ_flag
C1 N1 1.326(3) . ?
C1 N2 1.353(2) . ?
C1 C4 1.416(3) . ?
C2 N2 1.327(3) . ?
C2 N3 1.336(3) . ?
C2 H2A 0.9300 . ?
C3 N3 1.346(2) . ?
C3 C4 1.377(3) . ?
C3 N4 1.382(3) . ?
C4 N5 1.389(2) . ?
C5 N5 1.315(3) . ?
C5 N4 1.370(3) . ?
C5 H5 0.9300 . ?
C6 O1 1.432(2) . ?
C6 N4 1.463(3) . ?
C6 C7 1.552(3) . ?
C6 H6 0.9800 . ?
C7 O2 1.401(3) . ?
C7 C8 1.517(3) . ?
C7 H7 0.9800 . ?
C8 O4 1.419(2) . ?
C8 C9 1.519(2) . ?
C8 H8 0.9800 . ?
C9 O1 1.440(3) . ?
C9 C10 1.515(3) . ?
C9 H9 0.9800 . ?
C10 O3 1.448(3) . ?
C10 H10A 0.9700 . ?
C10 H10B 0.9700 . ?
C11 N6 1.331(3) . ?
C11 N7 1.359(2) . ?
C11 C14 1.413(3) . ?
C12 N7 1.334(3) . ?
C12 N8 1.339(3) . ?
C12 H12 0.9300 . ?
C13 N8 1.349(2) . ?
C13 C14 1.377(3) . ?
C13 N9 1.382(2) . ?
C14 N10 1.394(2) . ?
C15 N10 1.309(3) . ?
C15 N9 1.380(3) . ?
C15 H15 0.9300 . ?
C16 O8 1.440(2) . ?
C16 N9 1.458(3) . ?
C16 C17 1.547(3) . ?
C16 H16 0.9800 . ?
C17 O7 1.407(3) . ?
C17 C18 1.517(3) . ?
C17 H17 0.9800 . ?
C18 O9 1.431(2) . ?
C18 C19 1.516(3) . ?
C18 H18 0.9800 . ?
C19 O8 1.434(3) . ?
C19 C20 1.507(3) . ?
C19 H19 0.9800 . ?
C20 O10 1.460(3) . ?
C20 H20A 0.9700 . ?
C20 H20B 0.9700 . ?
N1 H1A 0.8600 . ?
N1 H1B 0.8600 . ?
N6 H6A 0.8600 . ?
N6 H6B 0.8600 . ?
N7 Na2 2.5348(18) . ?
Na1 O18 2.3732(18) . ?
Na1 O12 2.3775(18) 2_756 ?
Na1 O16 2.3856(18) . ?
Na1 O13 2.391(2) . ?
Na1 O17 2.422(2) . ?
Na1 O15 2.4600(19) . ?
Na1 Na2 3.3155(13) . ?
Na2 O15 2.3443(19) . ?
Na2 O14 2.394(2) . ?
Na2 O12 2.3966(19) 2_756 ?
Na2 O6 2.663(2) . ?
Na2 O18 2.734(2) . ?
Na2 H18B 2.5592 . ?
O2 H2 0.8200 . ?
O3 P1 1.6124(15) . ?
O4 P1 1.6130(14) . ?
O5 P1 1.4837(18) . ?
O6 P1 1.4832(18) . ?
O7 H7A 0.8200 . ?
O9 P2 1.6175(14) . ?
O10 P2 1.6026(15) . ?
O11 P2 1.4932(16) . ?
O12 P2 1.4758(17) . ?
O12 Na1 2.3776(18) 2_746 ?
O12 Na2 2.3966(19) 2_746 ?
O13 H13A 0.8200 . ?
O13 H13B 1.0501 . ?
O14 H14A 0.8863 . ?
O14 H14B 0.8200 . ?
O15 H15A 0.8338 . ?
O15 H15B 0.8958 . ?
O16 H16B 0.9205 . ?
O16 H16A 0.8620 . ?
O17 H17A 0.8200 . ?
O17 H17B 0.9206 . ?
O18 H18A 0.8833 . ?
O18 H18B 0.8670 . ?
O19 H19A 0.79(4) . ?
O19 H19B 0.87(7) . ?
O20 H20C 0.9036 . ?
O20 H20D 0.9613 . ?

loop_
_geom_torsion_atom_site_label_1
_geom_torsion_atom_site_label_2
_geom_torsion_atom_site_label_3
_geom_torsion_atom_site_label_4
_geom_torsion
_geom_torsion_site_symmetry_1
_geom_torsion_site_symmetry_2
_geom_torsion_site_symmetry_3
_geom_torsion_site_symmetry_4
_geom_torsion_publ_flag
N3 C3 C4 N5 179.61(19) . . . . ?
N4 C3 C4 N5 -1.2(2) . . . . ?
N3 C3 C4 C1 -1.8(3) . . . . ?
N4 C3 C4 C1 177.35(17) . . . . ?
N1 C1 C4 C3 -177.07(19) . . . . ?
N2 C1 C4 C3 1.9(3) . . . . ?
N1 C1 C4 N5 1.1(4) . . . . ?
N2 C1 C4 N5 -179.9(2) . . . . ?
O1 C6 C7 O2 87.00(18) . . . . ?
N4 C6 C7 O2 -155.18(15) . . . . ?
O1 C6 C7 C8 -29.51(18) . . . . ?
N4 C6 C7 C8 88.32(17) . . . . ?
O2 C7 C8 O4 49.6(2) . . . . ?
C6 C7 C8 O4 163.48(15) . . . . ?
O2 C7 C8 C9 -70.21(19) . . . . ?
C6 C7 C8 C9 43.67(17) . . . . ?
O4 C8 C9 O1 -168.13(15) . . . . ?
C7 C8 C9 O1 -44.63(19) . . . . ?
O4 C8 C9 C10 68.1(2) . . . . ?
C7 C8 C9 C10 -168.35(18) . . . . ?
O1 C9 C10 O3 -177.36(15) . . . . ?
C8 C9 C10 O3 -61.1(2) . . . . ?
N8 C13 C14 N10 179.60(19) . . . . ?
N9 C13 C14 N10 -0.1(2) . . . . ?
N8 C13 C14 C11 1.7(3) . . . . ?
N9 C13 C14 C11 -177.97(17) . . . . ?
N6 C11 C14 C13 177.8(2) . . . . ?
N7 C11 C14 C13 -1.8(3) . . . . ?
N6 C11 C14 N10 0.5(4) . . . . ?
N7 C11 C14 N10 -179.1(2) . . . . ?
O8 C16 C17 O7 97.63(17) . . . . ?
N9 C16 C17 O7 -143.27(16) . . . . ?
O8 C16 C17 C18 -17.97(19) . . . . ?
N9 C16 C17 C18 101.13(18) . . . . ?
O7 C17 C18 O9 44.5(2) . . . . ?
C16 C17 C18 O9 159.02(16) . . . . ?
O7 C17 C18 C19 -74.94(19) . . . . ?
C16 C17 C18 C19 39.60(18) . . . . ?
O9 C18 C19 O8 -170.74(15) . . . . ?
C17 C18 C19 O8 -49.04(18) . . . . ?
O9 C18 C19 C20 66.6(2) . . . . ?
C17 C18 C19 C20 -171.69(17) . . . . ?
O8 C19 C20 O10 -176.07(15) . . . . ?
C18 C19 C20 O10 -61.3(2) . . . . ?
N3 C2 N2 C1 -2.2(3) . . . . ?
N1 C1 N2 C2 178.9(2) . . . . ?
C4 C1 N2 C2 -0.2(3) . . . . ?
N2 C2 N3 C3 2.4(3) . . . . ?
C4 C3 N3 C2 -0.2(3) . . . . ?
N4 C3 N3 C2 -179.2(2) . . . . ?
N5 C5 N4 C3 -0.6(2) . . . . ?
N5 C5 N4 C6 176.41(18) . . . . ?
N3 C3 N4 C5 -179.8(2) . . . . ?
C4 C3 N4 C5 1.1(2) . . . . ?
N3 C3 N4 C6 3.1(3) . . . . ?
C4 C3 N4 C6 -176.03(17) . . . . ?
O1 C6 N4 C5 10.1(3) . . . . ?
C7 C6 N4 C5 -107.5(2) . . . . ?
O1 C6 N4 C3 -173.47(17) . . . . ?
C7 C6 N4 C3 68.9(2) . . . . ?
N4 C5 N5 C4 -0.2(2) . . . . ?
C3 C4 N5 C5 0.9(2) . . . . ?
C1 C4 N5 C5 -177.4(2) . . . . ?
N8 C12 N7 C11 -1.1(3) . . . . ?
N8 C12 N7 Na2 171.07(18) . . . . ?
N6 C11 N7 C12 -178.1(2) . . . . ?
C14 C11 N7 C12 1.5(3) . . . . ?
N6 C11 N7 Na2 10.2(3) . . . . ?
C14 C11 N7 Na2 -170.19(14) . . . . ?
N7 C12 N8 C13 0.7(3) . . . . ?
C14 C13 N8 C12 -1.1(3) . . . . ?
N9 C13 N8 C12 178.5(2) . . . . ?
N10 C15 N9 C13 0.4(2) . . . . ?
N10 C15 N9 C16 -177.35(19) . . . . ?
N8 C13 N9 C15 -179.9(2) . . . . ?
C14 C13 N9 C15 -0.2(2) . . . . ?
N8 C13 N9 C16 -2.0(3) . . . . ?
C14 C13 N9 C16 177.72(18) . . . . ?
O8 C16 N9 C15 29.5(3) . . . . ?
C17 C16 N9 C15 -89.6(2) . . . . ?
O8 C16 N9 C13 -147.83(18) . . . . ?
C17 C16 N9 C13 93.0(2) . . . . ?
N9 C15 N10 C14 -0.4(2) . . . . ?
C13 C14 N10 C15 0.3(2) . . . . ?
C11 C14 N10 C15 177.8(2) . . . . ?
C12 N7 Na2 O15 -22.22(18) . . . . ?
C11 N7 Na2 O15 149.55(15) . . . . ?
C12 N7 Na2 O14 155.02(16) . . . . ?
C11 N7 Na2 O14 -33.20(16) . . . . ?
C12 N7 Na2 O12 63.30(19) . . . 2_756 ?
C11 N7 Na2 O12 -124.92(16) . . . 2_756 ?
C12 N7 Na2 O6 -100.84(16) . . . . ?
C11 N7 Na2 O6 70.93(16) . . . . ?
C12 N7 Na2 O18 -126.78(17) . . . . ?
C11 N7 Na2 O18 45.0(2) . . . . ?
C12 N7 Na2 Na1 -16.7(3) . . . . ?
C11 N7 Na2 Na1 155.07(14) . . . . ?
O18 Na1 Na2 O15 -130.40(9) . . . . ?
O12 Na1 Na2 O15 112.43(9) 2_756 . . . ?
O16 Na1 Na2 O15 44.04(9) . . . . ?
O13 Na1 Na2 O15 169.39(10) . . . . ?
O17 Na1 Na2 O15 -59.02(8) . . . . ?
O18 Na1 Na2 O14 51.53(8) . . . . ?
O12 Na1 Na2 O14 -65.64(8) 2_756 . . . ?
O16 Na1 Na2 O14 -134.03(8) . . . . ?
O13 Na1 Na2 O14 -8.69(10) . . . . ?
O17 Na1 Na2 O14 122.91(7) . . . . ?
O15 Na1 Na2 O14 -178.07(9) . . . . ?
O18 Na1 Na2 O12 117.16(9) . . . 2_756 ?
O16 Na1 Na2 O12 -68.39(9) . . . 2_756 ?
O13 Na1 Na2 O12 56.95(10) . . . 2_756 ?
O17 Na1 Na2 O12 -171.45(9) . . . 2_756 ?
O15 Na1 Na2 O12 -112.43(9) . . . 2_756 ?
O18 Na1 Na2 N7 -137.51(16) . . . . ?
O12 Na1 Na2 N7 105.32(16) 2_756 . . . ?
O16 Na1 Na2 N7 36.93(17) . . . . ?
O13 Na1 Na2 N7 162.27(14) . . . . ?
O17 Na1 Na2 N7 -66.13(16) . . . . ?
O15 Na1 Na2 N7 -7.11(14) . . . . ?
O18 Na1 Na2 O6 -51.60(7) . . . . ?
O12 Na1 Na2 O6 -168.76(8) 2_756 . . . ?
O16 Na1 Na2 O6 122.84(8) . . . . ?
O13 Na1 Na2 O6 -111.81(8) . . . . ?
O17 Na1 Na2 O6 19.79(7) . . . . ?
O15 Na1 Na2 O6 78.80(7) . . . . ?
O12 Na1 Na2 O18 -117.16(9) 2_756 . . . ?
O16 Na1 Na2 O18 174.44(10) . . . . ?
O13 Na1 Na2 O18 -60.21(9) . . . . ?
O17 Na1 Na2 O18 71.39(8) . . . . ?
O15 Na1 Na2 O18 130.40(9) . . . . ?
N4 C6 O1 C9 -117.27(17) . . . . ?
C7 C6 O1 C9 2.6(2) . . . . ?
C10 C9 O1 C6 145.91(17) . . . . ?
C8 C9 O1 C6 25.8(2) . . . . ?
C9 C10 O3 P1 57.3(2) . . . . ?
C7 C8 O4 P1 -176.24(13) . . . . ?
C9 C8 O4 P1 -61.72(18) . . . . ?
O15 Na2 O6 P1 -55.71(13) . . . . ?
O14 Na2 O6 P1 143.20(12) . . . . ?
O12 Na2 O6 P1 -114.10(13) 2_756 . . . ?
N7 Na2 O6 P1 51.48(13) . . . . ?
O18 Na2 O6 P1 -143.38(14) . . . . ?
Na1 Na2 O6 P1 -103.66(12) . . . . ?
C20 C19 O8 C16 158.02(17) . . . . ?
C18 C19 O8 C16 38.08(18) . . . . ?
N9 C16 O8 C19 -136.11(17) . . . . ?
C17 C16 O8 C19 -12.5(2) . . . . ?
C19 C18 O9 P2 -58.13(18) . . . . ?
C17 C18 O9 P2 -171.27(13) . . . . ?
C19 C20 O10 P2 57.3(2) . . . . ?
O14 Na2 O15 Na1 5.6(3) . . . . ?
O12 Na2 O15 Na1 43.40(6) 2_756 . . . ?
N7 Na2 O15 Na1 176.87(6) . . . . ?
O6 Na2 O15 Na1 -93.73(6) . . . . ?
O18 Na2 O15 Na1 -32.88(6) . . . . ?
O18 Na1 O15 Na2 38.32(7) . . . . ?
O12 Na1 O15 Na2 -44.33(6) 2_756 . . . ?
O16 Na1 O15 Na2 -146.40(7) . . . . ?
O13 Na1 O15 Na2 -42.0(3) . . . . ?
O17 Na1 O15 Na2 128.36(7) . . . . ?
O12 Na1 O18 Na2 40.43(6) 2_756 . . . ?
O16 Na1 O18 Na2 -112.6(9) . . . . ?
O13 Na1 O18 Na2 134.56(7) . . . . ?
O17 Na1 O18 Na2 -120.01(6) . . . . ?
O15 Na1 O18 Na2 -32.56(6) . . . . ?
O15 Na2 O18 Na1 34.73(6) . . . . ?
O14 Na2 O18 Na1 -133.77(7) . . . . ?
O12 Na2 O18 Na1 -41.36(6) 2_756 . . . ?
N7 Na2 O18 Na1 145.96(12) . . . . ?
O6 Na2 O18 Na1 115.66(7) . . . . ?
Na2 O6 P1 O5 149.41(11) . . . . ?
Na2 O6 P1 O3 23.34(14) . . . . ?
Na2 O6 P1 O4 -86.78(12) . . . . ?
C10 O3 P1 O6 -162.78(16) . . . . ?
C10 O3 P1 O5 65.80(18) . . . . ?
C10 O3 P1 O4 -50.21(18) . . . . ?
C8 O4 P1 O6 162.13(13) . . . . ?
C8 O4 P1 O5 -67.87(15) . . . . ?
C8 O4 P1 O3 48.83(14) . . . . ?
Na1 O12 P2 O11 84.69(15) 2_746 . . . ?
Na2 O12 P2 O11 -126.41(13) 2_746 . . . ?
Na1 O12 P2 O10 -40.18(15) 2_746 . . . ?
Na2 O12 P2 O10 108.73(13) 2_746 . . . ?
Na1 O12 P2 O9 -151.96(12) 2_746 . . . ?
Na2 O12 P2 O9 -3.06(16) 2_746 . . . ?
C20 O10 P2 O12 -162.90(15) . . . . ?
C20 O10 P2 O11 67.24(16) . . . . ?
C20 O10 P2 O9 -48.97(16) . . . . ?
C18 O9 P2 O12 160.72(13) . . . . ?
C18 O9 P2 O11 -70.47(15) . . . . ?
C18 O9 P2 O10 46.05(14) . . . . ?
